data_1511457
loop_
_publ_author_name
'Podberezskaya, N.V.'
'Solov'eva, L.P.'
'Pal'chik, N.A.'
'Bakakin, V.V.'
'Baydina, I.A.'
'Bacanova, L.P.'

_publ_section_title
;
 X-ray studies of the structure of beryllium borate-fluorides M Be2 (B O3)
 F2 where M=Na,K,Rb,Cs
;
_journal_name_full 'Zhurnal Strukturnoi Khimii (Issue-No. from 1981)'
_journal_page_first 1050
_journal_page_last 1053
_journal_volume 16
_journal_year 1975
_chemical_formula_sum 'B Be2 F2 O3 Rb'
_chemical_name_systematic 'Rb Be2 (B O3) F2'
_space_group_IT_number 5
_symmetry_space_group_name_Hall 'C 2y'
_symmetry_space_group_name_H-M 'C 1 2 1'
_cell_angle_alpha 90
_cell_angle_beta 111.2
_cell_angle_gamma 90
_cell_formula_units_Z 2
_cell_length_a 7.695
_cell_length_b 4.441
_cell_length_c 7.087
_cell_volume 225.797
_citation_journal_id_ASTM ZSTKAI
_cod_data_source_file boron0-1_84.cif
_cod_data_source_block B1Be2F2O3Rb1
_cod_original_cell_volume 225.7972
_cod_original_formula_sum 'B1 Be2 F2 O3 Rb1'
_cod_database_code 1511457

loop_
_symmetry_equiv_pos_as_xyz
x,y,z
-x,y,-z
x+1/2,y+1/2,z
-x+1/2,y+1/2,-z

loop_
_atom_site_label
_atom_site_type_symbol
_atom_site_fract_x
_atom_site_fract_y
_atom_site_fract_z
_atom_site_occupancy
_atom_site_U_iso_or_equiv
B1 B+3 0 0.512 0.5 1 0.0
F1 F-1 0.226 0.498 0.182 1 0.0
O1 O-2 0 0.182 0.5 1 0.0
O2 O-2 0.345 0.143 0.503 1 0.0
Be1 Be+2 0.194 -0.01 0.582 1 0.0
Rb1 Rb+1 0 0 0 1 0.0
